data_4516067
loop_
_publ_author_name
'Srisupap, Natta'
'Wised, Kritdikul'
'Tsutsumi, Ken'
'Nomura, Kotohiro'

_publ_section_title
;
 Synthesis of (Arylmido)niobium(V) Complexes Containing Ketimide,
 Phenoxide Ligands, and Some Reactions with Phenols and Alcohols.
;
_journal_issue 6
_journal_name_full 'ACS omega'
_journal_page_first 6166
_journal_page_last 6181
_journal_paper_doi 10.1021/acsomega.8b01065
_journal_volume 3
_journal_year 2018
_chemical_formula_moiety 'C41 H64 F5 N4 Nb O'
_chemical_formula_sum 'C41 H64 F5 N4 Nb O'
_chemical_formula_weight 816.88
_space_group_crystal_system monoclinic
_space_group_IT_number 14
_space_group_name_Hall '-P 2yn'
_space_group_name_H-M_alt 'P 1 21/n 1'
_atom_sites_solution_hydrogens geom
_atom_sites_solution_primary direct
_atom_sites_solution_secondary difmap
_cell_angle_alpha 90.0000
_cell_angle_beta 104.299(5)
_cell_angle_gamma 90.0000
_cell_formula_units_Z 4
_cell_length_a 11.903(3)
_cell_length_b 18.130(5)
_cell_length_c 20.798(6)
_cell_measurement_reflns_used 8531
_cell_measurement_temperature 93
_cell_measurement_theta_max 27.50
_cell_measurement_theta_min 3.00
_cell_volume 4349(2)
_computing_cell_refinement 'CrystalClear-SM Expert 2.1 b45'
_computing_data_collection 'CrystalClear-SM Expert 2.1 b45 (Rigaku, 2015)'
_computing_data_reduction 'CrystalClear-SM Expert 2.1 b45'
_computing_molecular_graphics 'CrystalStructure 4.2'
_computing_publication_material 'CrystalStructure 4.2 (Rigaku, 2015)'
_computing_structure_refinement 'SHELXL Version 2014/7 (Sheldrick, 2008)'
_computing_structure_solution 'SHELXT Version 2014/5 (Sheldrick, 2014)'
_diffrn_ambient_temperature 93
_diffrn_detector_area_resol_mean 5.814
_diffrn_measured_fraction_theta_full 0.995
_diffrn_measured_fraction_theta_max 0.994
_diffrn_measurement_device_type 'Rigaku XtaLAB P200'
_diffrn_measurement_method \w
_diffrn_radiation_type 'Mo K\a'
_diffrn_radiation_wavelength 0.71075
_diffrn_reflns_av_R_equivalents 0.0968
_diffrn_reflns_Laue_measured_fraction_full 0.995
_diffrn_reflns_Laue_measured_fraction_max 0.994
_diffrn_reflns_limit_h_max 12
_diffrn_reflns_limit_h_min -15
_diffrn_reflns_limit_k_max 23
_diffrn_reflns_limit_k_min -23
_diffrn_reflns_limit_l_max 26
_diffrn_reflns_limit_l_min -25
_diffrn_reflns_number 41166
_diffrn_reflns_point_group_measured_fraction_full 0.995
_diffrn_reflns_point_group_measured_fraction_max 0.994
_diffrn_reflns_theta_full 25.242
_diffrn_reflns_theta_max 27.483
_diffrn_reflns_theta_min 3.023
_diffrn_standards_number 0
_exptl_absorpt_coefficient_mu 0.332
_exptl_absorpt_correction_T_max 0.955
_exptl_absorpt_correction_T_min 0.310
_exptl_absorpt_correction_type multi-scan
_exptl_absorpt_process_details 'REQAB (Rigaku, 1998)'
_exptl_crystal_colour yellow
_exptl_crystal_density_diffrn 1.247
_exptl_crystal_density_method 'not measured'
_exptl_crystal_description block
_exptl_crystal_F_000 1728.00
_exptl_crystal_size_max 0.180
_exptl_crystal_size_mid 0.170
_exptl_crystal_size_min 0.140
_refine_diff_density_max 2.57
_refine_diff_density_min -1.82
_refine_ls_extinction_method none
_refine_ls_goodness_of_fit_ref 1.058
_refine_ls_hydrogen_treatment mixed
_refine_ls_number_parameters 473
_refine_ls_number_reflns 9916
_refine_ls_number_restraints 1
_refine_ls_R_factor_all 0.1009
_refine_ls_R_factor_gt 0.0736
_refine_ls_shift/su_max 0.001
_refine_ls_structure_factor_coef Fsqd
_refine_ls_weighting_details 'w = 1/[\s^2^(Fo^2^)+(0.1428P)^2^] where P=(Fo^2^+2Fc^2^)/3'
_refine_ls_weighting_scheme calc
_refine_ls_wR_factor_gt 0.1896
_refine_ls_wR_factor_ref 0.2163
_reflns_Friedel_coverage 0.000
_reflns_number_gt 7190
_reflns_number_total 9916
_reflns_threshold_expression F^2^>2.0\s(F^2^)
_cod_data_source_file ao8b01065_si_002.cif
_cod_data_source_block 13
_cod_database_code 4516067

loop_
_space_group_symop_id
_space_group_symop_operation_xyz
1 +X,+Y,+Z
2 1/2-X,1/2+Y,1/2-Z
3 -X,-Y,-Z
4 -1/2+X,-1/2-Y,-1/2+Z

loop_
_atom_site_label
_atom_site_type_symbol
_atom_site_fract_x
_atom_site_fract_y
_atom_site_fract_z
_atom_site_U_iso_or_equiv
_atom_site_adp_type
_atom_site_occupancy
_atom_site_site_symmetry_order
_atom_site_calc_flag
_atom_site_refinement_flags_posn
_atom_site_refinement_flags_adp
Nb1 Nb 0.29980(3) 0.31492(2) 0.61776(2) 0.02187(14) Uani 1 1 d . .
F1 F 0.5484(2) 0.38078(13) 0.57252(12) 0.0358(6) Uani 1 1 d . .
F2 F 0.6884(2) 0.49819(15) 0.60651(13) 0.0401(6) Uani 1 1 d . .
F3 F 0.5987(2) 0.63481(14) 0.61499(13) 0.0421(6) Uani 1 1 d . .
F4 F 0.3636(2) 0.65304(14) 0.58174(15) 0.0444(7) Uani 1 1 d . .
F5 F 0.2217(2) 0.53519(14) 0.54845(13) 0.0386(6) Uani 1 1 d . .
O1 O 0.3093(2) 0.39524(15) 0.54882(13) 0.0284(6) Uani 1 1 d . .
N1 N 0.4051(3) 0.35915(18) 0.68326(15) 0.0249(7) Uani 1 1 d . .
N2 N 0.3788(3) 0.22414(19) 0.60204(16) 0.0273(7) Uani 1 1 d . .
N3 N 0.1649(3) 0.32028(18) 0.65620(17) 0.0273(7) Uani 1 1 d . .
N4 N 0.1564(3) 0.2841(2) 0.51531(16) 0.0272(7) Uani 1 1 d . .
C1 C 0.4817(3) 0.4041(2) 0.72708(18) 0.0263(8) Uani 1 1 d . .
C2 C 0.4402(4) 0.4682(2) 0.75236(19) 0.0301(9) Uani 1 1 d . .
C3 C 0.5186(4) 0.5135(3) 0.7953(2) 0.0382(10) Uani 1 1 d . .
H3 H 0.4915 0.5567 0.8124 0.046 Uiso 1 1 calc R U
C4 C 0.6350(4) 0.4967(3) 0.8136(2) 0.0447(12) Uani 1 1 d . .
H4 H 0.6876 0.5288 0.8422 0.054 Uiso 1 1 calc R U
C5 C 0.6750(4) 0.4333(3) 0.7903(2) 0.0422(11) Uani 1 1 d . .
H5 H 0.7553 0.4217 0.8040 0.051 Uiso 1 1 calc R U
C6 C 0.6008(3) 0.3858(3) 0.7471(2) 0.0326(9) Uani 1 1 d . .
C7 C 0.3139(4) 0.4868(3) 0.7331(2) 0.0352(9) Uani 1 1 d . .
H7A H 0.2721 0.4490 0.7027 0.042 Uiso 1 1 calc R U
H7B H 0.2839 0.4886 0.7729 0.042 Uiso 1 1 calc R U
H7C H 0.3031 0.5349 0.7110 0.042 Uiso 1 1 calc R U
C8 C 0.6449(4) 0.3172(3) 0.7218(2) 0.0373(10) Uani 1 1 d . .
H8A H 0.5802 0.2911 0.6923 0.045 Uiso 1 1 calc R U
H8B H 0.7025 0.3303 0.6973 0.045 Uiso 1 1 calc R U
H8C H 0.6807 0.2852 0.7593 0.045 Uiso 1 1 calc R U
C9 C 0.4330(3) 0.1684(2) 0.5888(2) 0.0280(8) Uani 1 1 d . .
C10 C 0.4460(4) 0.0995(2) 0.6348(2) 0.0320(9) Uani 1 1 d . .
C11 C 0.4884(4) 0.1735(2) 0.5280(2) 0.0343(10) Uani 1 1 d . .
C12 C 0.4105(4) 0.1200(3) 0.6986(2) 0.0383(10) Uani 1 1 d . .
H12A H 0.4604 0.1598 0.7214 0.046 Uiso 1 1 calc R U
H12B H 0.3296 0.1364 0.6874 0.046 Uiso 1 1 calc R U
H12C H 0.4189 0.0768 0.7277 0.046 Uiso 1 1 calc R U
C13 C 0.3645(4) 0.0370(2) 0.6017(2) 0.0401(10) Uani 1 1 d . .
H13A H 0.3841 0.0221 0.5605 0.048 Uiso 1 1 calc R U
H13B H 0.3734 -0.0053 0.6319 0.048 Uiso 1 1 calc R U
H13C H 0.2841 0.0543 0.5917 0.048 Uiso 1 1 calc R U
C14 C 0.5725(4) 0.0714(3) 0.6559(3) 0.0493(13) Uani 1 1 d . .
H14A H 0.5986 0.0577 0.6164 0.059 Uiso 1 1 calc R U
H14B H 0.6226 0.1105 0.6800 0.059 Uiso 1 1 calc R U
H14C H 0.5765 0.0282 0.6847 0.059 Uiso 1 1 calc R U
C15 C 0.4224(4) 0.2305(3) 0.4791(2) 0.0390(10) Uani 1 1 d . .
H15A H 0.4214 0.2776 0.5019 0.047 Uiso 1 1 calc R U
H15B H 0.4607 0.2369 0.4428 0.047 Uiso 1 1 calc R U
H15C H 0.3426 0.2135 0.4610 0.047 Uiso 1 1 calc R U
C16 C 0.6134(4) 0.2009(3) 0.5526(3) 0.0450(12) Uani 1 1 d . .
H16A H 0.6582 0.1653 0.5843 0.054 Uiso 1 1 calc R U
H16B H 0.6484 0.2060 0.5149 0.054 Uiso 1 1 calc R U
H16C H 0.6136 0.2488 0.5744 0.054 Uiso 1 1 calc R U
C17 C 0.4866(5) 0.1018(3) 0.4893(3) 0.0472(12) Uani 1 1 d . .
H17A H 0.5282 0.0634 0.5190 0.057 Uiso 1 1 calc R U
H17B H 0.4061 0.0863 0.4712 0.057 Uiso 1 1 calc R U
H17C H 0.5242 0.1097 0.4530 0.057 Uiso 1 1 calc R U
C18 C 0.0801(3) 0.3242(2) 0.68188(19) 0.0252(8) Uani 1 1 d . .
C19 C 0.0785(3) 0.2742(2) 0.74311(19) 0.0292(8) Uani 1 1 d . .
C20 C -0.0191(3) 0.3796(2) 0.65206(19) 0.0286(8) Uani 1 1 d . .
C21 C 0.1668(4) 0.2124(3) 0.7477(2) 0.0330(9) Uani 1 1 d . .
H21A H 0.2432 0.2335 0.7493 0.040 Uiso 1 1 calc R U
H21B H 0.1707 0.1835 0.7880 0.040 Uiso 1 1 calc R U
H21C H 0.1432 0.1803 0.7088 0.040 Uiso 1 1 calc R U
C22 C -0.0393(4) 0.2390(3) 0.7408(2) 0.0406(10) Uani 1 1 d . .
H22A H -0.0977 0.2777 0.7378 0.049 Uiso 1 1 calc R U
H22B H -0.0615 0.2067 0.7019 0.049 Uiso 1 1 calc R U
H22C H -0.0340 0.2099 0.7812 0.049 Uiso 1 1 calc R U
C23 C 0.1179(5) 0.3203(3) 0.8073(2) 0.0410(11) Uani 1 1 d . .
H23A H 0.0634 0.3610 0.8064 0.049 Uiso 1 1 calc R U
H23B H 0.1199 0.2889 0.8458 0.049 Uiso 1 1 calc R U
H23C H 0.1955 0.3403 0.8102 0.049 Uiso 1 1 calc R U
C24 C 0.0238(4) 0.4365(3) 0.6078(2) 0.0376(10) Uani 1 1 d . .
H24A H 0.0523 0.4104 0.5737 0.045 Uiso 1 1 calc R U
H24B H -0.0404 0.4690 0.5865 0.045 Uiso 1 1 calc R U
H24C H 0.0866 0.4660 0.6353 0.045 Uiso 1 1 calc R U
C25 C -0.1198(4) 0.3377(3) 0.6055(2) 0.0351(9) Uani 1 1 d . .
H25A H -0.0903 0.3101 0.5726 0.042 Uiso 1 1 calc R U
H25B H -0.1542 0.3033 0.6316 0.042 Uiso 1 1 calc R U
H25C H -0.1787 0.3729 0.5828 0.042 Uiso 1 1 calc R U
C26 C -0.0627(4) 0.4235(3) 0.7044(2) 0.0369(10) Uani 1 1 d . .
H26A H 0.0024 0.4497 0.7334 0.044 Uiso 1 1 calc R U
H26B H -0.1214 0.4592 0.6822 0.044 Uiso 1 1 calc R U
H26C H -0.0969 0.3895 0.7309 0.044 Uiso 1 1 calc R U
C27 C 0.0769(3) 0.2499(2) 0.47402(19) 0.0276(8) Uani 1 1 d . .
C28 C 0.0228(4) 0.2849(3) 0.4055(2) 0.0331(9) Uani 1 1 d . .
C29 C 0.0389(4) 0.1735(2) 0.4943(2) 0.0330(9) Uani 1 1 d . .
C30 C 0.1042(5) 0.3446(3) 0.3884(2) 0.0492(12) Uani 1 1 d . .
H30A H 0.1225 0.3812 0.4241 0.059 Uiso 1 1 calc DR U
H30B H 0.1760 0.3213 0.3835 0.059 Uiso 1 1 calc R U
H30C H 0.0656 0.3689 0.3467 0.059 Uiso 1 1 calc R U
C31 C -0.0898(5) 0.3247(3) 0.4085(3) 0.0495(13) Uani 1 1 d . .
H31A H -0.0739 0.3592 0.4459 0.059 Uiso 1 1 calc R U
H31B H -0.1199 0.3518 0.3671 0.059 Uiso 1 1 calc R U
H31C H -0.1473 0.2883 0.4144 0.059 Uiso 1 1 calc R U
C32 C -0.0006(4) 0.2308(3) 0.3474(2) 0.0405(11) Uani 1 1 d . .
H32A H 0.0717 0.2057 0.3459 0.049 Uiso 1 1 calc R U
H32B H -0.0579 0.1942 0.3532 0.049 Uiso 1 1 calc R U
H32C H -0.0305 0.2577 0.3058 0.049 Uiso 1 1 calc R U
C33 C 0.0791(4) 0.1643(3) 0.5697(2) 0.0340(9) Uani 1 1 d . .
H33A H 0.1631 0.1716 0.5840 0.041 Uiso 1 1 calc R U
H33B H 0.0400 0.2008 0.5914 0.041 Uiso 1 1 calc R U
H33C H 0.0597 0.1146 0.5820 0.041 Uiso 1 1 calc R U
C34 C -0.0932(4) 0.1612(3) 0.4760(2) 0.0476(12) Uani 1 1 d . .
H34A H -0.1235 0.1666 0.4280 0.057 Uiso 1 1 calc R U
H34B H -0.1103 0.1115 0.4895 0.057 Uiso 1 1 calc R U
H34C H -0.1300 0.1978 0.4989 0.057 Uiso 1 1 calc R U
C35 C 0.0994(5) 0.1130(3) 0.4626(2) 0.0432(11) Uani 1 1 d . .
H35A H 0.0755 0.1174 0.4142 0.052 Uiso 1 1 calc R U
H35B H 0.1837 0.1190 0.4776 0.052 Uiso 1 1 calc R U
H35C H 0.0775 0.0643 0.4760 0.052 Uiso 1 1 calc R U
C36 C 0.3797(3) 0.4534(2) 0.56177(18) 0.0263(8) Uani 1 1 d . .
C37 C 0.5005(3) 0.4477(2) 0.57521(18) 0.0275(8) Uani 1 1 d . .
C38 C 0.5730(3) 0.5072(2) 0.59255(19) 0.0306(9) Uani 1 1 d . .
C39 C 0.5280(4) 0.5763(2) 0.5962(2) 0.0307(9) Uani 1 1 d . .
C40 C 0.4087(4) 0.5852(2) 0.5796(2) 0.0318(9) Uani 1 1 d . .
C41 C 0.3376(3) 0.5252(2) 0.56253(19) 0.0287(8) Uani 1 1 d . .
H1 H 0.164(4) 0.3219(16) 0.5016(10) 0.010(10) Uiso 1 1 d D .

loop_
_atom_site_aniso_label
_atom_site_aniso_U_11
_atom_site_aniso_U_22
_atom_site_aniso_U_33
_atom_site_aniso_U_23
_atom_site_aniso_U_13
_atom_site_aniso_U_12
Nb1 0.01033(19) 0.0289(2) 0.0278(2) -0.00088(13) 0.00729(13) 0.00174(13)
F1 0.0222(12) 0.0364(13) 0.0511(14) 0.0029(11) 0.0136(10) 0.0063(10)
F2 0.0130(11) 0.0504(15) 0.0560(15) 0.0086(12) 0.0070(10) 0.0001(11)
F3 0.0323(15) 0.0405(14) 0.0544(15) -0.0021(12) 0.0123(12) -0.0123(11)
F4 0.0352(15) 0.0324(13) 0.0717(18) -0.0023(13) 0.0245(13) 0.0012(11)
F5 0.0155(12) 0.0398(14) 0.0620(16) 0.0041(12) 0.0123(11) 0.0056(10)
O1 0.0165(13) 0.0322(14) 0.0357(14) -0.0002(12) 0.0051(11) -0.0004(11)
N1 0.0119(15) 0.0345(18) 0.0300(16) -0.0003(13) 0.0085(12) 0.0013(13)
N2 0.0139(15) 0.0356(18) 0.0343(17) -0.0015(14) 0.0096(13) 0.0018(13)
N3 0.0119(15) 0.0359(18) 0.0330(17) -0.0053(14) 0.0036(13) 0.0004(13)
N4 0.0185(17) 0.0329(19) 0.0309(17) 0.0009(15) 0.0073(13) 0.0013(14)
C1 0.0153(18) 0.038(2) 0.0270(18) 0.0039(16) 0.0088(14) -0.0043(16)
C2 0.022(2) 0.038(2) 0.0327(19) -0.0015(17) 0.0117(16) -0.0059(17)
C3 0.030(2) 0.043(2) 0.043(2) -0.004(2) 0.0139(19) -0.0105(19)
C4 0.026(2) 0.065(3) 0.042(2) -0.009(2) 0.0070(19) -0.021(2)
C5 0.0132(19) 0.069(3) 0.044(2) -0.001(2) 0.0057(17) -0.010(2)
C6 0.0140(18) 0.051(3) 0.035(2) 0.0027(18) 0.0094(15) -0.0059(18)
C7 0.024(2) 0.040(2) 0.043(2) -0.0078(19) 0.0112(17) 0.0023(18)
C8 0.0133(19) 0.055(3) 0.045(2) 0.003(2) 0.0084(17) 0.0041(18)
C9 0.0186(19) 0.033(2) 0.037(2) 0.0003(16) 0.0143(16) 0.0030(16)
C10 0.023(2) 0.034(2) 0.044(2) 0.0057(18) 0.0175(17) 0.0098(17)
C11 0.032(2) 0.035(2) 0.045(2) -0.0006(18) 0.026(2) 0.0050(18)
C12 0.036(3) 0.041(2) 0.042(2) 0.0062(19) 0.0181(19) 0.008(2)
C13 0.043(3) 0.033(2) 0.051(3) 0.001(2) 0.024(2) 0.002(2)
C14 0.030(3) 0.055(3) 0.069(3) 0.021(3) 0.025(2) 0.017(2)
C15 0.043(3) 0.041(3) 0.041(2) -0.0007(19) 0.025(2) 0.003(2)
C16 0.029(3) 0.050(3) 0.064(3) 0.008(2) 0.027(2) 0.005(2)
C17 0.059(3) 0.040(3) 0.053(3) -0.001(2) 0.035(3) 0.005(2)
C18 0.0126(18) 0.035(2) 0.0288(18) -0.0044(15) 0.0060(14) -0.0029(15)
C19 0.0152(18) 0.041(2) 0.034(2) 0.0001(17) 0.0117(15) 0.0029(16)
C20 0.0147(18) 0.040(2) 0.0317(19) -0.0035(17) 0.0070(15) 0.0043(16)
C21 0.020(2) 0.043(2) 0.036(2) 0.0028(18) 0.0074(16) 0.0051(18)
C22 0.020(2) 0.053(3) 0.053(3) 0.010(2) 0.0165(19) 0.0010(19)
C23 0.042(3) 0.050(3) 0.031(2) 0.0014(19) 0.0093(19) 0.008(2)
C24 0.021(2) 0.043(2) 0.048(2) 0.006(2) 0.0077(18) 0.0072(18)
C25 0.016(2) 0.049(2) 0.038(2) -0.0046(19) 0.0019(16) 0.0027(18)
C26 0.022(2) 0.048(3) 0.041(2) -0.010(2) 0.0077(17) 0.0089(19)
C27 0.0154(18) 0.036(2) 0.0337(19) -0.0039(16) 0.0096(15) 0.0025(16)
C28 0.021(2) 0.040(2) 0.036(2) 0.0003(18) 0.0036(16) 0.0025(18)
C29 0.024(2) 0.040(2) 0.036(2) -0.0049(18) 0.0092(17) -0.0029(17)
C30 0.044(3) 0.060(3) 0.037(2) 0.009(2) -0.001(2) -0.013(3)
C31 0.033(3) 0.072(4) 0.040(3) -0.004(2) 0.001(2) 0.016(2)
C32 0.039(3) 0.049(3) 0.034(2) -0.003(2) 0.0107(19) 0.002(2)
C33 0.030(2) 0.040(2) 0.033(2) -0.0020(18) 0.0099(17) -0.0063(19)
C34 0.032(3) 0.066(3) 0.044(3) -0.002(2) 0.008(2) -0.019(2)
C35 0.050(3) 0.038(2) 0.044(2) -0.006(2) 0.017(2) 0.000(2)
C36 0.0204(19) 0.033(2) 0.0269(17) 0.0001(15) 0.0090(14) -0.0011(16)
C37 0.0218(19) 0.031(2) 0.0307(19) 0.0044(16) 0.0084(15) 0.0046(16)
C38 0.0163(18) 0.045(2) 0.0327(19) 0.0082(17) 0.0098(15) -0.0007(17)
C39 0.023(2) 0.035(2) 0.036(2) -0.0005(17) 0.0097(16) -0.0065(17)
C40 0.029(2) 0.031(2) 0.040(2) 0.0043(17) 0.0169(18) 0.0034(17)
C41 0.0175(19) 0.037(2) 0.0339(19) 0.0025(17) 0.0104(15) 0.0029(16)

loop_
_atom_type_symbol
_atom_type_description
_atom_type_scat_dispersion_real
_atom_type_scat_dispersion_imag
_atom_type_scat_source
C C 0.0033 0.0016
;
International Tables for Crystallography
(Vol. C, Tables 4.2.6.8 and 6.1.1.4)
;
H H 0.0000 0.0000
;
International Tables for Crystallography
(Vol. C, Table 6.1.1.4)
;
F F 0.0171 0.0103
;
International Tables for Crystallography
(Vol. C, Tables 4.2.6.8 and 6.1.1.4)
;
N N 0.0061 0.0033
;
International Tables for Crystallography
(Vol. C, Tables 4.2.6.8 and 6.1.1.4)
;
Nb Nb -2.0727 0.6215
;
International Tables for Crystallography
(Vol. C, Tables 4.2.6.8 and 6.1.1.4)
;
O O 0.0106 0.0060
;
International Tables for Crystallography
(Vol. C, Tables 4.2.6.8 and 6.1.1.4)
;

loop_
_geom_angle_atom_site_label_1
_geom_angle_atom_site_label_2
_geom_angle_atom_site_label_3
_geom_angle
N1 Nb1 N2 103.15(14)
N1 Nb1 N3 99.00(13)
N2 Nb1 N3 125.63(13)
N1 Nb1 O1 93.68(13)
N2 Nb1 O1 111.39(12)
N3 Nb1 O1 115.97(12)
N1 Nb1 N4 165.90(13)
N2 Nb1 N4 85.60(13)
N3 Nb1 N4 84.32(12)
O1 Nb1 N4 72.68(11)
C36 O1 Nb1 123.8(2)
C1 N1 Nb1 170.1(3)
C9 N2 Nb1 175.6(3)
C18 N3 Nb1 178.8(3)
C27 N4 Nb1 160.7(3)
C27 N4 H1 109(3)
Nb1 N4 H1 90(2)
N1 C1 C2 119.7(3)
N1 C1 C6 120.3(4)
C2 C1 C6 120.1(4)
C3 C2 C1 118.9(4)
C3 C2 C7 120.7(4)
C1 C2 C7 120.4(4)
C4 C3 C2 121.1(4)
C4 C3 H3 119.4
C2 C3 H3 119.4
C5 C4 C3 120.0(4)
C5 C4 H4 120.0
C3 C4 H4 120.0
C4 C5 C6 121.6(4)
C4 C5 H5 119.2
C6 C5 H5 119.2
C5 C6 C1 118.3(4)
C5 C6 C8 121.4(4)
C1 C6 C8 120.3(4)
C2 C7 H7A 109.5
C2 C7 H7B 109.5
H7A C7 H7B 109.5
C2 C7 H7C 109.5
H7A C7 H7C 109.5
H7B C7 H7C 109.5
C6 C8 H8A 109.5
C6 C8 H8B 109.5
H8A C8 H8B 109.5
C6 C8 H8C 109.5
H8A C8 H8C 109.5
H8B C8 H8C 109.5
N2 C9 C10 119.1(3)
N2 C9 C11 117.9(4)
C10 C9 C11 123.0(3)
C12 C10 C13 106.6(4)
C12 C10 C14 106.9(4)
C13 C10 C14 110.2(4)
C12 C10 C9 109.3(3)
C13 C10 C9 111.2(4)
C14 C10 C9 112.4(3)
C15 C11 C17 106.7(4)
C15 C11 C16 107.5(4)
C17 C11 C16 109.8(4)
C15 C11 C9 109.2(3)
C17 C11 C9 115.0(3)
C16 C11 C9 108.5(4)
C10 C12 H12A 109.5
C10 C12 H12B 109.5
H12A C12 H12B 109.5
C10 C12 H12C 109.5
H12A C12 H12C 109.5
H12B C12 H12C 109.5
C10 C13 H13A 109.5
C10 C13 H13B 109.5
H13A C13 H13B 109.5
C10 C13 H13C 109.5
H13A C13 H13C 109.5
H13B C13 H13C 109.5
C10 C14 H14A 109.5
C10 C14 H14B 109.5
H14A C14 H14B 109.5
C10 C14 H14C 109.5
H14A C14 H14C 109.5
H14B C14 H14C 109.5
C11 C15 H15A 109.5
C11 C15 H15B 109.5
H15A C15 H15B 109.5
C11 C15 H15C 109.5
H15A C15 H15C 109.5
H15B C15 H15C 109.5
C11 C16 H16A 109.5
C11 C16 H16B 109.5
H16A C16 H16B 109.5
C11 C16 H16C 109.5
H16A C16 H16C 109.5
H16B C16 H16C 109.5
C11 C17 H17A 109.5
C11 C17 H17B 109.5
H17A C17 H17B 109.5
C11 C17 H17C 109.5
H17A C17 H17C 109.5
H17B C17 H17C 109.5
N3 C18 C20 118.5(3)
N3 C18 C19 119.0(3)
C20 C18 C19 122.4(3)
C21 C19 C22 107.8(4)
C21 C19 C23 106.6(4)
C22 C19 C23 109.5(4)
C21 C19 C18 109.3(3)
C22 C19 C18 114.2(3)
C23 C19 C18 109.1(3)
C26 C20 C25 110.7(3)
C26 C20 C24 107.1(4)
C25 C20 C24 105.9(3)
C26 C20 C18 114.0(3)
C25 C20 C18 109.0(3)
C24 C20 C18 109.7(3)
C19 C21 H21A 109.5
C19 C21 H21B 109.5
H21A C21 H21B 109.5
C19 C21 H21C 109.5
H21A C21 H21C 109.5
H21B C21 H21C 109.5
C19 C22 H22A 109.5
C19 C22 H22B 109.5
H22A C22 H22B 109.5
C19 C22 H22C 109.5
H22A C22 H22C 109.5
H22B C22 H22C 109.5
C19 C23 H23A 109.5
C19 C23 H23B 109.5
H23A C23 H23B 109.5
C19 C23 H23C 109.5
H23A C23 H23C 109.5
H23B C23 H23C 109.5
C20 C24 H24A 109.5
C20 C24 H24B 109.5
H24A C24 H24B 109.5
C20 C24 H24C 109.5
H24A C24 H24C 109.5
H24B C24 H24C 109.5
C20 C25 H25A 109.5
C20 C25 H25B 109.5
H25A C25 H25B 109.5
C20 C25 H25C 109.5
H25A C25 H25C 109.5
H25B C25 H25C 109.5
C20 C26 H26A 109.5
C20 C26 H26B 109.5
H26A C26 H26B 109.5
C20 C26 H26C 109.5
H26A C26 H26C 109.5
H26B C26 H26C 109.5
N4 C27 C29 118.1(4)
N4 C27 C28 119.5(4)
C29 C27 C28 122.3(3)
C32 C28 C31 110.1(4)
C32 C28 C27 114.7(4)
C31 C28 C27 108.9(4)
C32 C28 C30 105.5(4)
C31 C28 C30 106.4(4)
C27 C28 C30 110.8(4)
C33 C29 C34 106.2(4)
C33 C29 C35 107.4(4)
C34 C29 C35 110.3(4)
C33 C29 C27 109.8(3)
C34 C29 C27 114.3(4)
C35 C29 C27 108.7(3)
C28 C30 H30A 109.5
C28 C30 H30B 109.5
H30A C30 H30B 109.5
C28 C30 H30C 109.5
H30A C30 H30C 109.5
H30B C30 H30C 109.5
C28 C31 H31A 109.5
C28 C31 H31B 109.5
H31A C31 H31B 109.5
C28 C31 H31C 109.5
H31A C31 H31C 109.5
H31B C31 H31C 109.5
C28 C32 H32A 109.5
C28 C32 H32B 109.5
H32A C32 H32B 109.5
C28 C32 H32C 109.5
H32A C32 H32C 109.5
H32B C32 H32C 109.5
C29 C33 H33A 109.5
C29 C33 H33B 109.5
H33A C33 H33B 109.5
C29 C33 H33C 109.5
H33A C33 H33C 109.5
H33B C33 H33C 109.5
C29 C34 H34A 109.5
C29 C34 H34B 109.5
H34A C34 H34B 109.5
C29 C34 H34C 109.5
H34A C34 H34C 109.5
H34B C34 H34C 109.5
C29 C35 H35A 109.5
C29 C35 H35B 109.5
H35A C35 H35B 109.5
C29 C35 H35C 109.5
H35A C35 H35C 109.5
H35B C35 H35C 109.5
O1 C36 C41 122.0(3)
O1 C36 C37 123.0(3)
C41 C36 C37 115.0(4)
F1 C37 C38 118.2(3)
F1 C37 C36 119.0(3)
C38 C37 C36 122.8(4)
F2 C38 C39 119.4(4)
F2 C38 C37 120.3(4)
C39 C38 C37 120.2(4)
F3 C39 C38 120.6(4)
F3 C39 C40 120.6(4)
C38 C39 C40 118.8(4)
F4 C40 C41 120.6(4)
F4 C40 C39 119.3(4)
C41 C40 C39 120.1(4)
F5 C41 C40 118.8(4)
F5 C41 C36 118.3(4)
C40 C41 C36 122.9(4)

loop_
_geom_bond_atom_site_label_1
_geom_bond_atom_site_label_2
_geom_bond_distance
Nb1 N1 1.796(3)
Nb1 N2 1.963(3)
Nb1 N3 1.965(3)
Nb1 O1 2.066(3)
Nb1 N4 2.443(3)
F1 C37 1.347(5)
F2 C38 1.342(5)
F3 C39 1.350(5)
F4 C40 1.347(5)
F5 C41 1.350(4)
O1 C36 1.333(5)
N1 C1 1.385(5)
N2 C9 1.265(5)
N3 C18 1.255(5)
N4 C27 1.271(5)
N4 H1 0.76(2)
C1 C2 1.413(6)
C1 C6 1.416(5)
C2 C3 1.390(6)
C2 C7 1.495(6)
C3 C4 1.377(7)
C3 H3 0.9500
C4 C5 1.377(7)
C4 H4 0.9500
C5 C6 1.392(6)
C5 H5 0.9500
C6 C8 1.495(6)
C7 H7A 0.9800
C7 H7B 0.9800
C7 H7C 0.9800
C8 H8A 0.9800
C8 H8B 0.9800
C8 H8C 0.9800
C9 C10 1.557(6)
C9 C11 1.566(5)
C10 C12 1.534(6)
C10 C13 1.540(7)
C10 C14 1.548(6)
C11 C15 1.525(7)
C11 C17 1.525(6)
C11 C16 1.532(7)
C12 H12A 0.9800
C12 H12B 0.9800
C12 H12C 0.9800
C13 H13A 0.9800
C13 H13B 0.9800
C13 H13C 0.9800
C14 H14A 0.9800
C14 H14B 0.9800
C14 H14C 0.9800
C15 H15A 0.9800
C15 H15B 0.9800
C15 H15C 0.9800
C16 H16A 0.9800
C16 H16B 0.9800
C16 H16C 0.9800
C17 H17A 0.9800
C17 H17B 0.9800
C17 H17C 0.9800
C18 C20 1.558(5)
C18 C19 1.567(6)
C19 C21 1.524(6)
C19 C22 1.531(6)
C19 C23 1.545(6)
C20 C26 1.538(5)
C20 C25 1.542(6)
C20 C24 1.550(6)
C21 H21A 0.9800
C21 H21B 0.9800
C21 H21C 0.9800
C22 H22A 0.9800
C22 H22B 0.9800
C22 H22C 0.9800
C23 H23A 0.9800
C23 H23B 0.9800
C23 H23C 0.9800
C24 H24A 0.9800
C24 H24B 0.9800
C24 H24C 0.9800
C25 H25A 0.9800
C25 H25B 0.9800
C25 H25C 0.9800
C26 H26A 0.9800
C26 H26B 0.9800
C26 H26C 0.9800
C27 C29 1.548(6)
C27 C28 1.548(6)
C28 C32 1.528(6)
C28 C31 1.536(7)
C28 C30 1.551(7)
C29 C33 1.531(6)
C29 C34 1.540(7)
C29 C35 1.547(6)
C30 H30A 0.9800
C30 H30B 0.9800
C30 H30C 0.9800
C31 H31A 0.9800
C31 H31B 0.9800
C31 H31C 0.9800
C32 H32A 0.9800
C32 H32B 0.9800
C32 H32C 0.9800
C33 H33A 0.9800
C33 H33B 0.9800
C33 H33C 0.9800
C34 H34A 0.9800
C34 H34B 0.9800
C34 H34C 0.9800
C35 H35A 0.9800
C35 H35B 0.9800
C35 H35C 0.9800
C36 C41 1.395(6)
C36 C37 1.399(5)
C37 C38 1.373(6)
C38 C39 1.373(6)
C39 C40 1.386(6)
C40 C41 1.370(6)

loop_
_geom_torsion_atom_site_label_1
_geom_torsion_atom_site_label_2
_geom_torsion_atom_site_label_3
_geom_torsion_atom_site_label_4
_geom_torsion
N1 C1 C2 C3 -178.8(4)
C6 C1 C2 C3 1.9(6)
N1 C1 C2 C7 1.2(5)
C6 C1 C2 C7 -178.1(4)
C1 C2 C3 C4 -0.3(6)
C7 C2 C3 C4 179.7(4)
C2 C3 C4 C5 -1.3(7)
C3 C4 C5 C6 1.4(7)
C4 C5 C6 C1 0.3(6)
C4 C5 C6 C8 179.8(4)
N1 C1 C6 C5 178.8(4)
C2 C1 C6 C5 -1.9(6)
N1 C1 C6 C8 -0.7(6)
C2 C1 C6 C8 178.6(4)
N2 C9 C10 C12 -12.5(5)
C11 C9 C10 C12 165.1(4)
N2 C9 C10 C13 105.0(4)
C11 C9 C10 C13 -77.5(5)
N2 C9 C10 C14 -131.0(4)
C11 C9 C10 C14 46.6(6)
N2 C9 C11 C15 -25.1(6)
C10 C9 C11 C15 157.3(4)
N2 C9 C11 C17 -144.9(4)
C10 C9 C11 C17 37.5(6)
N2 C9 C11 C16 91.8(5)
C10 C9 C11 C16 -85.8(5)
N3 C18 C19 C21 -16.9(5)
C20 C18 C19 C21 164.0(3)
N3 C18 C19 C22 -137.8(4)
C20 C18 C19 C22 43.1(5)
N3 C18 C19 C23 99.4(4)
C20 C18 C19 C23 -79.7(4)
N3 C18 C20 C26 -136.6(4)
C19 C18 C20 C26 42.5(5)
N3 C18 C20 C25 99.1(4)
C19 C18 C20 C25 -81.8(4)
N3 C18 C20 C24 -16.5(5)
C19 C18 C20 C24 162.6(4)
Nb1 N4 C27 C29 -6.2(10)
Nb1 N4 C27 C28 174.6(6)
N4 C27 C28 C32 139.5(4)
C29 C27 C28 C32 -39.7(5)
N4 C27 C28 C31 -96.6(5)
C29 C27 C28 C31 84.2(5)
N4 C27 C28 C30 20.1(5)
C29 C27 C28 C30 -159.1(4)
N4 C27 C29 C33 17.8(5)
C28 C27 C29 C33 -163.0(4)
N4 C27 C29 C34 137.0(4)
C28 C27 C29 C34 -43.8(5)
N4 C27 C29 C35 -99.4(4)
C28 C27 C29 C35 79.9(5)
Nb1 O1 C36 C41 -112.7(4)
Nb1 O1 C36 C37 67.6(4)
O1 C36 C37 F1 2.7(6)
C41 C36 C37 F1 -177.0(3)
O1 C36 C37 C38 -175.9(3)
C41 C36 C37 C38 4.5(6)
F1 C37 C38 F2 -0.2(5)
C36 C37 C38 F2 178.3(3)
F1 C37 C38 C39 -179.7(3)
C36 C37 C38 C39 -1.2(6)
F2 C38 C39 F3 -1.4(6)
C37 C38 C39 F3 178.2(3)
F2 C38 C39 C40 177.9(3)
C37 C38 C39 C40 -2.6(6)
F3 C39 C40 F4 0.5(6)
C38 C39 C40 F4 -178.7(4)
F3 C39 C40 C41 -178.0(4)
C38 C39 C40 C41 2.7(6)
F4 C40 C41 F5 -0.4(6)
C39 C40 C41 F5 178.1(3)
F4 C40 C41 C36 -177.7(4)
C39 C40 C41 C36 0.8(6)
O1 C36 C41 F5 -1.2(5)
C37 C36 C41 F5 178.5(3)
O1 C36 C41 C40 176.0(4)
C37 C36 C41 C40 -4.3(6)
